data_4506393
loop_
_publ_author_name
'Luo, Feng'
'Yuan, Zi-Zun'
'Feng, Xue-Feng'
'Batten, Stuart R.'
'Li, Jian-Qiang'
'Luo, Ming-Biao'
'Liu, Shu-Juan'
'Xu, Wen-Yuan'
'Sun, Gong-Ming'
'Song, Yu-Mei'
'Huang, Hai-Xiao'
'Tian, Xian-Zhao'

_publ_section_title
;
 Multifunctional 3-Fold Interpenetrated Porous Metal--Organic Frameworks
 Composed of Unprecedented Self-Catenated Networks
;
_journal_issue 7
_journal_name_full 'Crystal Growth &amp; Design'
_journal_page_first 3392
_journal_paper_doi 10.1021/cg300585t
_journal_volume 12
_journal_year 2012
_chemical_formula_sum 'C64 H44 N8 O12 Zn2'
_chemical_formula_weight 1247.81
_chemical_name_systematic
; 
 ? 
;
_space_group_IT_number 70
_symmetry_cell_setting orthorhombic
_symmetry_space_group_name_Hall '-F 2uv 2vw'
_symmetry_space_group_name_H-M 'F d d d :2'
_atom_sites_solution_hydrogens geom
_atom_sites_solution_primary direct
_atom_sites_solution_secondary difmap
_audit_creation_method SHELXL-97
_cell_angle_alpha 90.00
_cell_angle_beta 90.00
_cell_angle_gamma 90.00
_cell_formula_units_Z 8
_cell_length_a 17.2160(6)
_cell_length_b 28.9876(12)
_cell_length_c 30.7307(11)
_cell_measurement_reflns_used 2251
_cell_measurement_temperature 296(2)
_cell_measurement_theta_max 19.97
_cell_measurement_theta_min 2.51
_cell_volume 15336.2(10)
_computing_cell_refinement 'Bruker SMART'
_computing_data_collection 'Bruker SMART'
_computing_data_reduction 'Bruker SAINT'
_computing_molecular_graphics 'Bruker SHELXTL'
_computing_publication_material 'Bruker SHELXTL'
_computing_structure_refinement 'SHELXL-97 (Sheldrick, 1997)'
_computing_structure_solution 'SHELXS-97 (Sheldrick, 1990)'
_diffrn_ambient_temperature 296(2)
_diffrn_measured_fraction_theta_full 1.000
_diffrn_measured_fraction_theta_max 1.000
_diffrn_measurement_device_type 'CCD area detector'
_diffrn_measurement_method 'phi and omega scans'
_diffrn_radiation_monochromator graphite
_diffrn_radiation_source 'fine-focus sealed tube'
_diffrn_radiation_type MoK\a
_diffrn_radiation_wavelength 0.71073
_diffrn_reflns_av_R_equivalents 0.0607
_diffrn_reflns_av_sigmaI/netI 0.0582
_diffrn_reflns_limit_h_max 17
_diffrn_reflns_limit_h_min -20
_diffrn_reflns_limit_k_max 34
_diffrn_reflns_limit_k_min -29
_diffrn_reflns_limit_l_max 36
_diffrn_reflns_limit_l_min -32
_diffrn_reflns_number 16784
_diffrn_reflns_theta_full 25.00
_diffrn_reflns_theta_max 25.00
_diffrn_reflns_theta_min 1.53
_exptl_absorpt_coefficient_mu 0.680
_exptl_absorpt_correction_T_max 0.8539
_exptl_absorpt_correction_T_min 0.8485
_exptl_absorpt_correction_type multi-scan
_exptl_crystal_colour Colorless
_exptl_crystal_density_diffrn 1.081
_exptl_crystal_density_method 'not measured'
_exptl_crystal_description Block
_exptl_crystal_F_000 5120
_exptl_crystal_size_max 0.25
_exptl_crystal_size_mid 0.25
_exptl_crystal_size_min 0.24
_platon_squeeze_details
;
;
_refine_diff_density_max 0.382
_refine_diff_density_min -0.307
_refine_diff_density_rms 0.054
_refine_ls_extinction_method none
_refine_ls_goodness_of_fit_ref 0.946
_refine_ls_hydrogen_treatment constr
_refine_ls_matrix_type full
_refine_ls_number_parameters 195
_refine_ls_number_reflns 3387
_refine_ls_number_restraints 0
_refine_ls_restrained_S_all 0.946
_refine_ls_R_factor_all 0.0836
_refine_ls_R_factor_gt 0.0534
_refine_ls_shift/su_max 0.000
_refine_ls_shift/su_mean 0.000
_refine_ls_structure_factor_coef Fsqd
_refine_ls_weighting_details 'calc w=1/[\s^2^(Fo^2^)+(0.0845P)^2^+0.0000P] where P=(Fo^2^+2Fc^2^)/3'
_refine_ls_weighting_scheme calc
_refine_ls_wR_factor_gt 0.1336
_refine_ls_wR_factor_ref 0.1445
_reflns_number_gt 2153
_reflns_number_total 3387
_reflns_threshold_expression >2sigma(I)
_cod_data_source_file cg300585t_si_001.cif
_cod_data_source_block l2011031003_0m
_cod_depositor_comments
;
The following automatic conversions were performed:

'_symmetry_cell_setting' value 'Orthorhombic' changed to
'orthorhombic' according to
/home/saulius/struct/CIF-dictionaries/cif_core.dic dictionary named
'cif_core.dic' version 2.4.1 from
2010-06-29.

'_exptl_absorpt_correction_type' value 'Multi-scan'
changed to 'multi-scan' according to
/home/saulius/struct/CIF-dictionaries/cif_core.dic dictionary named
'cif_core.dic' version 2.4.1 from 2010-06-29.

Automatic conversion script
Id: cif_fix_values 1891 2012-01-12 08:04:46Z andrius 
;
_cod_original_sg_symbol_H-M Fddd
_cod_database_code 4506393

loop_
_symmetry_equiv_pos_as_xyz
'x, y, z'
'-x+3/4, -y+3/4, z'
'-x+3/4, y, -z+3/4'
'x, -y+3/4, -z+3/4'
'x, y+1/2, z+1/2'
'-x+3/4, -y+5/4, z+1/2'
'-x+3/4, y+1/2, -z+5/4'
'x, -y+5/4, -z+5/4'
'x+1/2, y, z+1/2'
'-x+5/4, -y+3/4, z+1/2'
'-x+5/4, y, -z+5/4'
'x+1/2, -y+3/4, -z+5/4'
'x+1/2, y+1/2, z'
'-x+5/4, -y+5/4, z'
'-x+5/4, y+1/2, -z+3/4'
'x+1/2, -y+5/4, -z+3/4'
'-x, -y, -z'
'x-3/4, y-3/4, -z'
'x-3/4, -y, z-3/4'
'-x, y-3/4, z-3/4'
'-x, -y+1/2, -z+1/2'
'x-3/4, y-1/4, -z+1/2'
'x-3/4, -y+1/2, z-1/4'
'-x, y-1/4, z-1/4'
'-x+1/2, -y, -z+1/2'
'x-1/4, y-3/4, -z+1/2'
'x-1/4, -y, z-1/4'
'-x+1/2, y-3/4, z-1/4'
'-x+1/2, -y+1/2, -z'
'x-1/4, y-1/4, -z'
'x-1/4, -y+1/2, z-3/4'
'-x+1/2, y-1/4, z-3/4'

loop_
_atom_site_label
_atom_site_type_symbol
_atom_site_fract_x
_atom_site_fract_y
_atom_site_fract_z
_atom_site_U_iso_or_equiv
_atom_site_adp_type
_atom_site_occupancy
_atom_site_symmetry_multiplicity
_atom_site_calc_flag
_atom_site_refinement_flags
C1 C 0.95205(19) 0.42348(13) 0.05399(10) 0.0506(8) Uani 1 1 d .
C2 C 0.97704(19) 0.46303(12) 0.02586(10) 0.0504(9) Uani 1 1 d .
C3 C 0.7868(3) 0.42827(17) 0.17770(15) 0.1108(19) Uani 1 1 d .
H3 H 0.8301 0.4474 0.1762 0.133 Uiso 1 1 calc R
C4 C 0.4076(2) 0.45022(17) 0.35958(12) 0.0807(13) Uani 1 1 d .
C5 C 0.9405(2) 0.50530(13) 0.02896(11) 0.0661(11) Uani 1 1 d .
H5 H 0.8999 0.5091 0.0485 0.079 Uiso 1 1 calc R
C6 C 0.6637(3) 0.37547(16) 0.18438(14) 0.0962(16) Uani 1 1 d .
H6 H 0.6211 0.3558 0.1852 0.115 Uiso 1 1 calc R
C7 C 1.0365(2) 0.45824(13) -0.00348(12) 0.0670(11) Uani 1 1 d .
H7 H 1.0615 0.4300 -0.0062 0.080 Uiso 1 1 calc R
C8 C 0.6652(2) 0.41367(13) 0.20979(11) 0.0597(10) Uani 1 1 d .
C9 C 0.7249(2) 0.36571(16) 0.15742(14) 0.0896(14) Uani 1 1 d .
H9 H 0.7227 0.3388 0.1409 0.108 Uiso 1 1 calc R
C10 C 0.5328(3) 0.44872(16) 0.30125(13) 0.0880(15) Uani 1 1 d .
C11 C 0.6036(3) 0.44920(18) 0.27306(17) 0.1087(19) Uani 1 1 d .
C12 C 0.7281(3) 0.44078(17) 0.20549(17) 0.120(2) Uani 1 1 d .
H12 H 0.7319 0.4680 0.2214 0.144 Uiso 1 1 calc R
C13 C 0.4637(3) 0.4367(2) 0.28977(14) 0.118(2) Uani 1 1 d .
H13 H 0.4555 0.4266 0.2614 0.142 Uiso 1 1 calc R
C14 C 0.4777(4) 0.4624(4) 0.3708(2) 0.229(5) Uani 1 1 d .
H14 H 0.4856 0.4721 0.3993 0.275 Uiso 1 1 calc R
C15 C 0.4015(3) 0.4382(2) 0.31786(14) 0.125(2) Uani 1 1 d .
H15 H 0.3526 0.4305 0.3072 0.150 Uiso 1 1 calc R
C16 C 0.5411(4) 0.4621(4) 0.3432(2) 0.260(6) Uani 1 1 d .
H16 H 0.5896 0.4710 0.3535 0.312 Uiso 1 1 calc R
N1 N 0.78620(16) 0.39192(11) 0.15349(8) 0.0560(8) Uani 1 1 d .
N2 N 0.60304(17) 0.42188(11) 0.23743(9) 0.0699(9) Uani 1 1 d .
H2 H 0.5600 0.4083 0.2313 0.084 Uiso 1 1 calc R
O1 O 0.97783(15) 0.38431(9) 0.04719(8) 0.0628(7) Uani 1 1 d .
O2 O 0.90511(13) 0.43297(8) 0.08467(7) 0.0578(6) Uani 1 1 d .
O3 O 0.6601(3) 0.47131(19) 0.28350(15) 0.206(3) Uani 1 1 d .
Zn1 Zn 0.8750 0.3750 0.112200(16) 0.0485(2) Uani 1 2 d S

loop_
_atom_site_aniso_label
_atom_site_aniso_U_11
_atom_site_aniso_U_22
_atom_site_aniso_U_33
_atom_site_aniso_U_23
_atom_site_aniso_U_13
_atom_site_aniso_U_12
C1 0.0413(19) 0.066(3) 0.0448(19) 0.0033(18) -0.0011(16) -0.0048(18)
C2 0.046(2) 0.059(2) 0.0459(19) 0.0022(17) 0.0089(16) 0.0018(17)
C3 0.087(3) 0.118(4) 0.127(4) -0.067(3) 0.056(3) -0.060(3)
C4 0.066(3) 0.127(4) 0.049(2) -0.010(2) 0.017(2) -0.012(3)
C5 0.054(2) 0.078(3) 0.066(2) 0.008(2) 0.0259(19) 0.007(2)
C6 0.068(3) 0.126(4) 0.095(3) -0.050(3) 0.037(2) -0.054(3)
C7 0.071(3) 0.057(2) 0.073(3) 0.013(2) 0.024(2) 0.015(2)
C8 0.052(2) 0.075(3) 0.051(2) -0.013(2) 0.0147(17) -0.0141(19)
C9 0.069(3) 0.109(4) 0.091(3) -0.045(3) 0.024(3) -0.030(3)
C10 0.073(3) 0.124(4) 0.067(3) -0.042(3) 0.026(2) -0.042(3)
C11 0.088(3) 0.131(4) 0.107(4) -0.062(3) 0.045(3) -0.063(3)
C12 0.103(4) 0.121(4) 0.136(4) -0.077(4) 0.070(3) -0.060(3)
C13 0.081(3) 0.215(6) 0.059(3) -0.031(3) 0.021(3) 0.005(4)
C14 0.129(6) 0.462(15) 0.096(4) -0.119(6) 0.067(4) -0.133(8)
C15 0.062(3) 0.249(7) 0.064(3) -0.026(4) 0.014(2) 0.000(4)
C16 0.130(6) 0.525(15) 0.125(5) -0.166(8) 0.070(5) -0.171(8)
N1 0.0496(18) 0.070(2) 0.0482(17) -0.0080(15) 0.0079(13) -0.0136(16)
N2 0.0598(19) 0.085(2) 0.0649(19) -0.0245(18) 0.0251(16) -0.0235(17)
O1 0.0597(16) 0.0609(17) 0.0676(16) 0.0064(13) 0.0086(13) 0.0060(13)
O2 0.0562(14) 0.0626(16) 0.0546(14) 0.0027(12) 0.0161(12) -0.0054(12)
O3 0.150(4) 0.285(6) 0.182(4) -0.161(4) 0.102(3) -0.149(4)
Zn1 0.0412(3) 0.0589(4) 0.0454(4) 0.000 0.000 -0.0038(3)

loop_
_atom_type_symbol
_atom_type_description
_atom_type_scat_dispersion_real
_atom_type_scat_dispersion_imag
_atom_type_scat_source
C C 0.0033 0.0016 'International Tables Vol C Tables 4.2.6.8 and 6.1.1.4'
H H 0.0000 0.0000 'International Tables Vol C Tables 4.2.6.8 and 6.1.1.4'
N N 0.0061 0.0033 'International Tables Vol C Tables 4.2.6.8 and 6.1.1.4'
O O 0.0106 0.0060 'International Tables Vol C Tables 4.2.6.8 and 6.1.1.4'
Zn Zn 0.2839 1.4301 'International Tables Vol C Tables 4.2.6.8 and 6.1.1.4'

loop_
_geom_angle_atom_site_label_1
_geom_angle_atom_site_label_2
_geom_angle_atom_site_label_3
_geom_angle
_geom_angle_site_symmetry_1
_geom_angle_site_symmetry_3
O1 C1 O2 123.5(3) . .
O1 C1 C2 120.1(3) . .
O2 C1 C2 116.4(3) . .
C7 C2 C5 118.4(3) . .
C7 C2 C1 121.1(3) . .
C5 C2 C1 120.6(3) . .
N1 C3 C12 124.7(4) . .
N1 C3 H3 117.6 . .
C12 C3 H3 117.6 . .
C14 C4 C15 113.5(4) . .
C14 C4 C4 122.5(5) . 3
C15 C4 C4 124.0(5) . 3
C7 C5 C2 120.8(3) 17_765 .
C7 C5 H5 119.6 17_765 .
C2 C5 H5 119.6 . .
C8 C6 C9 120.2(4) . .
C8 C6 H6 119.9 . .
C9 C6 H6 119.9 . .
C2 C7 C5 120.8(3) . 17_765
C2 C7 H7 119.6 . .
C5 C7 H7 119.6 17_765 .
C12 C8 C6 115.8(3) . .
C12 C8 N2 125.5(4) . .
C6 C8 N2 118.6(3) . .
N1 C9 C6 123.9(4) . .
N1 C9 H9 118.1 . .
C6 C9 H9 118.1 . .
C13 C10 C16 115.8(4) . .
C13 C10 C11 126.6(4) . .
C16 C10 C11 117.6(4) . .
O3 C11 N2 122.2(4) . .
O3 C11 C10 120.5(4) . .
N2 C11 C10 117.2(4) . .
C8 C12 C3 120.0(4) . .
C8 C12 H12 120.0 . .
C3 C12 H12 120.0 . .
C10 C13 C15 122.5(4) . .
C10 C13 H13 118.7 . .
C15 C13 H13 118.7 . .
C4 C14 C16 124.5(5) . .
C4 C14 H14 117.7 . .
C16 C14 H14 117.7 . .
C4 C15 C13 123.4(5) . .
C4 C15 H15 118.3 . .
C13 C15 H15 118.3 . .
C10 C16 C14 120.2(6) . .
C10 C16 H16 119.9 . .
C14 C16 H16 119.9 . .
C3 N1 C9 115.3(3) . .
C3 N1 Zn1 123.2(3) . .
C9 N1 Zn1 121.4(3) . .
C11 N2 C8 126.2(3) . .
C11 N2 H2 116.9 . .
C8 N2 H2 116.9 . .
C1 O2 Zn1 107.7(2) . .
O2 Zn1 O2 128.61(13) 2_655 .
O2 Zn1 N1 105.12(11) 2_655 2_655
O2 Zn1 N1 106.07(11) . 2_655
O2 Zn1 N1 106.07(11) 2_655 .
O2 Zn1 N1 105.12(11) . .
N1 Zn1 N1 103.35(16) 2_655 .

loop_
_geom_bond_atom_site_label_1
_geom_bond_atom_site_label_2
_geom_bond_distance
_geom_bond_site_symmetry_2
C1 O1 1.237(4) .
C1 O2 1.272(4) .
C1 C2 1.499(4) .
C2 C7 1.371(4) .
C2 C5 1.381(4) .
C3 N1 1.290(4) .
C3 C12 1.371(5) .
C3 H3 0.9300 .
C4 C14 1.304(7) .
C4 C15 1.332(5) .
C4 C4 1.470(7) 3
C5 C7 1.374(4) 17_765
C5 H5 0.9300 .
C6 C8 1.355(5) .
C6 C9 1.370(5) .
C6 H6 0.9300 .
C7 C5 1.374(4) 17_765
C7 H7 0.9300 .
C8 C12 1.345(5) .
C8 N2 1.387(4) .
C9 N1 1.305(5) .
C9 H9 0.9300 .
C10 C13 1.289(6) .
C10 C16 1.354(7) .
C10 C11 1.496(5) .
C11 O3 1.207(5) .
C11 N2 1.351(5) .
C12 H12 0.9300 .
C13 C15 1.376(6) .
C13 H13 0.9300 .
C14 C16 1.381(8) .
C14 H14 0.9300 .
C15 H15 0.9300 .
C16 H16 0.9300 .
N1 Zn1 2.046(3) .
N2 H2 0.8600 .
O2 Zn1 1.951(2) .
Zn1 O2 1.951(2) 2_655
Zn1 N1 2.046(3) 2_655

loop_
_geom_torsion_atom_site_label_1
_geom_torsion_atom_site_label_2
_geom_torsion_atom_site_label_3
_geom_torsion_atom_site_label_4
_geom_torsion
_geom_torsion_site_symmetry_1
_geom_torsion_site_symmetry_4
O1 C1 C2 C7 -9.5(5) . .
O2 C1 C2 C7 169.5(3) . .
O1 C1 C2 C5 170.6(3) . .
O2 C1 C2 C5 -10.5(5) . .
C7 C2 C5 C7 -0.4(6) . 17_765
C1 C2 C5 C7 179.5(3) . 17_765
C5 C2 C7 C5 0.4(6) . 17_765
C1 C2 C7 C5 -179.5(3) . 17_765
C9 C6 C8 C12 1.9(7) . .
C9 C6 C8 N2 -178.5(4) . .
C8 C6 C9 N1 -1.6(8) . .
C13 C10 C11 O3 161.6(7) . .
C16 C10 C11 O3 -18.5(11) . .
C13 C10 C11 N2 -22.3(9) . .
C16 C10 C11 N2 157.5(7) . .
C6 C8 C12 C3 -2.0(8) . .
N2 C8 C12 C3 178.4(5) . .
N1 C3 C12 C8 1.9(9) . .
C16 C10 C13 C15 1.5(11) . .
C11 C10 C13 C15 -178.7(6) . .
C15 C4 C14 C16 -1.8(15) . .
C4 C4 C14 C16 178.6(8) 3 .
C14 C4 C15 C13 3.0(11) . .
C4 C4 C15 C13 -177.4(5) 3 .
C10 C13 C15 C4 -3.1(11) . .
C13 C10 C16 C14 -0.3(14) . .
C11 C10 C16 C14 179.8(9) . .
C4 C14 C16 C10 0.5(18) . .
C12 C3 N1 C9 -1.4(8) . .
C12 C3 N1 Zn1 179.6(4) . .
C6 C9 N1 C3 1.2(7) . .
C6 C9 N1 Zn1 -179.7(4) . .
O3 C11 N2 C8 3.1(9) . .
C10 C11 N2 C8 -172.9(4) . .
C12 C8 N2 C11 -21.0(7) . .
C6 C8 N2 C11 159.4(5) . .
O1 C1 O2 Zn1 -6.4(4) . .
C2 C1 O2 Zn1 174.7(2) . .
C1 O2 Zn1 O2 -44.78(19) . 2_655
C1 O2 Zn1 N1 80.5(2) . 2_655
C1 O2 Zn1 N1 -170.4(2) . .
C3 N1 Zn1 O2 179.2(4) . 2_655
C9 N1 Zn1 O2 0.2(4) . 2_655
C3 N1 Zn1 O2 -42.2(4) . .
C9 N1 Zn1 O2 138.8(3) . .
C3 N1 Zn1 N1 68.8(4) . 2_655
C9 N1 Zn1 N1 -110.2(4) . 2_655

loop_
_platon_squeeze_void_nr
_platon_squeeze_void_average_x
_platon_squeeze_void_average_y
_platon_squeeze_void_average_z
_platon_squeeze_void_volume
_platon_squeeze_void_count_electrons
_platon_squeeze_void_content
1 0.125 0.125 0.125 681 134 ' '
2 0.375 -0.125 0.375 681 133 ' '
3 0.625 0.125 0.625 681 134 ' '
4 -0.125 -0.125 0.875 681 133 ' '
5 0.875 0.375 0.375 681 133 ' '
6 0.375 0.375 0.875 681 133 ' '
7 0.625 0.625 0.125 681 134 ' '
8 0.125 0.625 0.625 681 134 ' '
